data_2001345
loop_
_publ_author_name
'Jones, P. G.'
'Weinkauf, A.'

_publ_section_title
;9,9,10,10-Tetrafluoro-1,3,5,7-tetrathio-2,4,6,8-tetraaoxa-1,3,5,7-tetraphosphatricyclo[3.3.1.1^3,7^]decane,
 P~4~O~4~(CF~2~)~2~S~4~: a cage structure related to P~4~O~6~
;
_journal_issue 10
_journal_name_full 'Acta Crystallographica Section C'
_journal_page_first 1810
_journal_page_last 1811
_journal_paper_doi 10.1107/S0108270193003014
_journal_volume 49
_journal_year 1993
_chemical_formula_sum 'C2 F4 O4 P4 S4'
_chemical_formula_weight 416.1
_space_group_crystal_system monoclinic
_space_group_IT_number 13
_space_group_name_Hall '-P 2yac'
_space_group_name_H-M_alt 'P 1 2/n 1'
_atom_type_scat_source IntTabIV
_cell_angle_alpha 90
_cell_angle_beta 101.39(2)
_cell_angle_gamma 90
_cell_formula_units_Z 2
_cell_length_a 8.283(2)
_cell_length_b 6.428(2)
_cell_length_c 12.707(3)
_cell_measurement_reflns_used 50
_cell_measurement_temperature 178
_cell_measurement_theta_max 12.5
_cell_measurement_theta_min 10
_cell_volume 663.2(3)
_diffrn_measurement_device 'Siemens R3'
_diffrn_measurement_method \w/2\q
_diffrn_radiation_type MoK\a
_diffrn_radiation_wavelength 0.71069
_diffrn_reflns_av_R_equivalents 0.018
_diffrn_reflns_limit_h_max 10
_diffrn_reflns_limit_h_min -10
_diffrn_reflns_limit_k_max 8
_diffrn_reflns_limit_k_min 0
_diffrn_reflns_limit_l_max 16
_diffrn_reflns_limit_l_min 0
_diffrn_reflns_number 3067
_diffrn_reflns_theta_max 27.5
_diffrn_standards_decay_% <1.5
_diffrn_standards_interval_count 147
_diffrn_standards_number 3
_exptl_absorpt_coefficient_mu 1.2
_exptl_absorpt_correction_T_max 1.11
_exptl_absorpt_correction_T_min 0.91
_exptl_absorpt_correction_type 'refdelf (DIFABS; Walker & Stuart, 1983)'
_exptl_crystal_colour colourless
_exptl_crystal_density_diffrn 2.084
_exptl_crystal_description prism
_exptl_crystal_size_max 0.7
_exptl_crystal_size_mid 0.4
_exptl_crystal_size_min 0.2
_refine_diff_density_max 0.4
_refine_diff_density_min -0.4
_refine_ls_extinction_coef 'x = 0.0017(5)'
_refine_ls_extinction_method 'F~corr~ = F/(1+0.002xF^2^/sin2\q)^-0.25^'
_refine_ls_goodness_of_fit_obs 2.0
_refine_ls_number_parameters 84
_refine_ls_number_reflns 1416
_refine_ls_R_factor_obs 0.027
_refine_ls_shift/esd_max <0.001
_refine_ls_structure_factor_coef F
_refine_ls_weighting_details 'w = 1/[\s^2^(F)+0.0002F^2^]'
_refine_ls_weighting_scheme calc
_refine_ls_wR_factor_obs 0.038
_reflns_number_observed 1416
_reflns_number_total 1538
_reflns_observed_criterion F>4\s(F)
_cod_data_source_file ha1040.cif
_cod_data_source_block ha1040_structure_1_of_1
_cod_depositor_comments
;
 Adding the '-x,-y,-z' and 'x+1/2,-y,z+1/2' symmetry operations and updating
 space group information.

 Antanas Vaitkus,
 2017-11-21

The following automatic conversions were performed:

'_refine_ls_weighting_scheme' value '1/[\s^2^(F)+0.0002F^2^]' was
changed to 'calc'. New tag '_refine_ls_weighting_details' was
created. The value of the new tag was set to 'w =
1/[\s^2^(F)+0.0002F^2^]'.

Automatic conversion script
Id: cif_fix_values 3143 2015-03-26 13:38:13Z robertas 
;
_cod_original_cell_volume 663.3(3)
_cod_original_sg_symbol_H-M 'P1 2/n 1'
_cod_database_code 2001345

loop_
_space_group_symop_id
_space_group_symop_operation_xyz
1 x,y,z
2 1/2-x,y,1/2-z
3 -x,-y,-z
4 x+1/2,-y,z+1/2

loop_
_atom_site_label
_atom_site_fract_x
_atom_site_fract_y
_atom_site_fract_z
_atom_site_U_iso_or_equiv
P(1) .26261(5) .41095(6) .13623(3) .02220(10)
P(2) .42706(5) .06743(6) .29648(3) .02280(10)
S(1) .26484(6) .59362(7) .02213(4) .0353(2)
S(2) .60060(6) -.11384(8) .34939(4) .0372(2)
O(1) .25000 .5149(2) .25000 .0246(5)
O(2) .25000 -.0374(2) .25000 .0241(5)
O(3) .38255(14) .23951(17) .37926(8) .0241(3)
C(1) .44559(19) .2387(3) .18067(12) .0245(4)
F(1) .46540(14) .11746(17) .09698(8) .0349(3)
F(2) .58028(12) .36018(18) .20892(9) .0353(3)

loop_
_geom_angle_atom_site_label_1
_geom_angle_atom_site_label_2
_geom_angle_atom_site_label_3
_geom_angle_site_symmetry_3
_geom_angle
_geom_angle_publ_flag
S(1) P(1) O(1) . 116.60(10) yes
O(1) P(1) C(1) . 99.60(10) yes
O(1) P(1) O(3) 2 102.30(10) yes
S(2) P(2) O(2) . 116.70(10) yes
O(2) P(2) C(1) . 99.70(10) yes
P(1) O(1) P(1) 2 131.10(10) yes
P(2) O(3) P(1) 2 130.30(10) yes
P(1) C(1) F(1) . 108.70(10) yes
P(1) C(1) F(2) . 108.40(10) yes
F(1) C(1) F(2) . 108.60(10) yes
S(1) P(1) C(1) . 118.30(10) yes
S(1) P(1) O(3) 2 117.10(10) yes
C(1) P(1) O(3) 2 99.90(10) yes
S(2) P(2) O(3) . 116.70(10) yes
S(2) P(2) C(1) . 118.30(10) yes
O(3) P(2) C(1) . 100.00(10) yes
P(2) O(2) P(2) 2 130.70(10) yes
P(1) C(1) P(2) . 113.50(10) yes
P(2) C(1) F(1) . 108.70(10) yes
P(2) C(1) F(2) . 108.90(10) yes

loop_
_geom_bond_atom_site_label_1
_geom_bond_atom_site_label_2
_geom_bond_site_symmetry_2
_geom_bond_distance
_geom_bond_publ_flag
P(1) S(1) . 1.8690(10) yes
P(1) C(1) . 1.872(2) yes
P(2) O(2) . 1.6160(10) yes
P(2) C(1) . 1.868(2) yes
C(1) F(1) . 1.354(2) yes
P(1) O(1) . 1.6150(10) yes
P(2) S(2) . 1.8690(10) yes
P(2) O(3) . 1.6180(10) yes
O(3) P(1) 2 1.6140(10) yes
C(1) F(2) . 1.351(2) yes
